data_2235605
loop_
_publ_author_name
'Shi, Shaoyu'
'Tian, Danli'
'Luo, Gang'
'Ai, Ting'
'Chen, Hong'

_publ_section_title
;
 9-[(2-Methoxybenzyl)amino]-5-(3,4,5-trimethoxyphenyl)-5,5a,8a,9-tetrahydrofuro[3',4':6,7]naphtho[2,3-<i>d</i>][1,3]dioxol-6(8<i>H</i>)-one
;
_journal_coeditor_code RZ2767
_journal_issue 7
_journal_name_full 'Acta Crystallographica Section E'
_journal_page_first o2045
_journal_paper_doi 10.1107/S160053681202572X
_journal_volume 68
_journal_year 2012
_chemical_formula_iupac 'C30 H31 N O8'
_chemical_formula_moiety 'C30 H31 N O8'
_chemical_formula_sum 'C30 H31 N O8'
_chemical_formula_weight 533.56
_chemical_name_systematic
;
9-[(2-Methoxybenzyl)amino]-5-(3,4,5-trimethoxyphenyl)-5,5a,8a,9-
tetrahydrofuro[3',4':6,7]naphtho[2,3-<i>d</i>][1,3]dioxol-6(8<i>H</i>)-one
;
_space_group_IT_number 19
_symmetry_cell_setting orthorhombic
_symmetry_space_group_name_Hall 'P 2ac 2ab'
_symmetry_space_group_name_H-M 'P 21 21 21'
_atom_sites_solution_hydrogens geom
_atom_sites_solution_primary direct
_atom_sites_solution_secondary difmap
_audit_creation_method SHELXL-97
_cell_angle_alpha 90.00
_cell_angle_beta 90.00
_cell_angle_gamma 90.00
_cell_formula_units_Z 4
_cell_length_a 9.6203(19)
_cell_length_b 12.870(3)
_cell_length_c 21.227(4)
_cell_measurement_reflns_used 6120
_cell_measurement_temperature 293(2)
_cell_measurement_theta_max 27.9544
_cell_measurement_theta_min 2.4875
_cell_volume 2628.2(9)
_computing_cell_refinement 'CrystalClear (Rigaku, 2007)'
_computing_data_collection 'CrystalClear (Rigaku, 2007)'
_computing_data_reduction 'CrystalClear (Rigaku, 2007)'
_computing_molecular_graphics 'SHELXTL (Sheldrick, 2008)'
_computing_publication_material 'SHELXTL (Sheldrick, 2008)'
_computing_structure_refinement 'SHELXL97 (Sheldrick, 2008)'
_computing_structure_solution 'SHELXS97 (Sheldrick, 2008)'
_diffrn_ambient_temperature 293(2)
_diffrn_measured_fraction_theta_full 0.998
_diffrn_measured_fraction_theta_max 0.998
_diffrn_measurement_device_type 'Rigaku Saturn'
_diffrn_measurement_method '\w scans'
_diffrn_radiation_monochromator confocal
_diffrn_radiation_source 'rotating anode'
_diffrn_radiation_type MoK\a
_diffrn_radiation_wavelength 0.71073
_diffrn_reflns_av_R_equivalents 0.0878
_diffrn_reflns_av_sigmaI/netI 0.0831
_diffrn_reflns_limit_h_max 11
_diffrn_reflns_limit_h_min -11
_diffrn_reflns_limit_k_max 15
_diffrn_reflns_limit_k_min -15
_diffrn_reflns_limit_l_max 25
_diffrn_reflns_limit_l_min -25
_diffrn_reflns_number 22214
_diffrn_reflns_theta_full 25.01
_diffrn_reflns_theta_max 25.01
_diffrn_reflns_theta_min 2.49
_diffrn_standards_decay_% 0
_diffrn_standards_interval_count 0
_diffrn_standards_interval_time 0
_diffrn_standards_number 0
_exptl_absorpt_coefficient_mu 0.098
_exptl_absorpt_correction_T_max 0.9903
_exptl_absorpt_correction_T_min 0.9712
_exptl_absorpt_correction_type multi-scan
_exptl_absorpt_process_details '(CrystalClear; Rigaku, 2007)'
_exptl_crystal_colour Colorless
_exptl_crystal_density_diffrn 1.349
_exptl_crystal_density_method 'not measured'
_exptl_crystal_description Prism
_exptl_crystal_F_000 1128
_exptl_crystal_size_max 0.30
_exptl_crystal_size_mid 0.20
_exptl_crystal_size_min 0.10
_refine_diff_density_max 0.227
_refine_diff_density_min -0.263
_refine_ls_extinction_coef 0.0157(16)
_refine_ls_extinction_expression Fc^*^=kFc[1+0.001xFc^2^\l^3^/sin(2\q)]^-1/4^
_refine_ls_extinction_method SHELXL
_refine_ls_goodness_of_fit_ref 0.890
_refine_ls_hydrogen_treatment mixed
_refine_ls_matrix_type full
_refine_ls_number_parameters 361
_refine_ls_number_reflns 2641
_refine_ls_number_restraints 1
_refine_ls_restrained_S_all 0.889
_refine_ls_R_factor_all 0.0690
_refine_ls_R_factor_gt 0.0503
_refine_ls_shift/su_max 0.000
_refine_ls_shift/su_mean 0.000
_refine_ls_structure_factor_coef Fsqd
_refine_ls_weighting_details 'calc w=1/[\s^2^(Fo^2^)+(0.0574P)^2^+0.0000P] where P=(Fo^2^+2Fc^2^)/3'
_refine_ls_weighting_scheme calc
_refine_ls_wR_factor_gt 0.1046
_refine_ls_wR_factor_ref 0.1141
_reflns_number_gt 1618
_reflns_number_total 2641
_reflns_threshold_expression >2sigma(I)
_cod_data_source_file rz2767.cif
_cod_data_source_block I
_cod_original_cell_volume 2628.1(9)
_cod_database_code 2235605
_cod_database_fobs_code 2235605

loop_
_symmetry_equiv_pos_as_xyz
'x, y, z'
'-x+1/2, -y, z+1/2'
'-x, y+1/2, -z+1/2'
'x+1/2, -y+1/2, -z'

loop_
_atom_site_type_symbol
_atom_site_label
_atom_site_fract_x
_atom_site_fract_y
_atom_site_fract_z
_atom_site_U_iso_or_equiv
_atom_site_adp_type
_atom_site_calc_flag
_atom_site_refinement_flags
_atom_site_occupancy
_atom_site_symmetry_multiplicity
O O1 1.3087(4) 0.1036(3) 0.80717(14) 0.0614(9) Uani d . 1 1
O O2 0.8443(3) 0.0045(3) 0.74461(14) 0.0665(10) Uani d . 1 1
O O3 0.6445(3) 0.0879(3) 0.77780(14) 0.0571(9) Uani d . 1 1
O O4 1.0753(4) 0.0957(3) 1.12178(13) 0.0585(9) Uani d . 1 1
O O5 0.8792(4) 0.1874(3) 1.13695(14) 0.0635(10) Uani d . 1 1
O O6 0.5983(3) -0.2184(2) 1.02072(14) 0.0537(8) Uani d . 1 1
O O7 0.4290(3) -0.1483(2) 1.11232(14) 0.0531(8) Uani d . 1 1
O O8 0.4348(3) 0.0507(2) 1.14883(12) 0.0443(8) Uani d . 1 1
N N1 1.1935(4) 0.1096(3) 0.93580(16) 0.0435(9) Uani d D 1 1
C C1 1.3003(7) 0.1341(5) 0.7425(2) 0.0874(19) Uani d . 1 1
H H1A 1.3867 0.1190 0.7219 0.131 Uiso calc R 1 1
H H1B 1.2819 0.2073 0.7400 0.131 Uiso calc R 1 1
H H1C 1.2266 0.0965 0.7223 0.131 Uiso calc R 1 1
C C2 1.3413(4) 0.0025(4) 0.8201(2) 0.0456(11) Uani d . 1 1
C C3 1.3595(5) -0.0736(4) 0.7748(2) 0.0631(14) Uani d . 1 1
H H3 1.3507 -0.0577 0.7323 0.076 Uiso calc R 1 1
C C4 1.3908(6) -0.1730(5) 0.7937(3) 0.0794(18) Uani d . 1 1
H H4 1.4017 -0.2248 0.7635 0.095 Uiso calc R 1 1
C C5 1.4062(6) -0.1971(4) 0.8552(3) 0.0763(17) Uani d . 1 1
H H5 1.4290 -0.2644 0.8674 0.092 Uiso calc R 1 1
C C6 1.3874(5) -0.1201(4) 0.8997(2) 0.0609(14) Uani d . 1 1
H H6 1.3970 -0.1369 0.9421 0.073 Uiso calc R 1 1
C C7 1.3549(4) -0.0195(3) 0.8835(2) 0.0433(11) Uani d . 1 1
C C8 1.3346(4) 0.0647(4) 0.93241(19) 0.0481(12) Uani d . 1 1
H H8A 1.3578 0.0362 0.9734 0.058 Uiso calc R 1 1
H H8B 1.3999 0.1203 0.9237 0.058 Uiso calc R 1 1
C C9 1.0832(4) 0.0336(3) 0.94942(18) 0.0382(10) Uani d . 1 1
H H9 1.1187 -0.0363 0.9407 0.046 Uiso calc R 1 1
C C10 0.9577(4) 0.0532(3) 0.90818(17) 0.0332(9) Uani d . 1 1
C C11 0.9684(4) 0.0190(3) 0.84537(18) 0.0425(11) Uani d . 1 1
H H11 1.0492 -0.0123 0.8306 0.051 Uiso calc R 1 1
C C12 0.8573(4) 0.0331(4) 0.80700(19) 0.0457(11) Uani d . 1 1
C C13 0.7038(5) 0.0262(5) 0.7288(2) 0.0695(16) Uani d . 1 1
H H13A 0.6522 -0.0381 0.7243 0.083 Uiso calc R 1 1
H H13B 0.6996 0.0634 0.6891 0.083 Uiso calc R 1 1
C C14 0.7386(4) 0.0824(3) 0.82683(19) 0.0397(10) Uani d . 1 1
C C15 0.7246(4) 0.1178(3) 0.88648(18) 0.0389(10) Uani d . 1 1
H H15 0.6439 0.1515 0.8993 0.047 Uiso calc R 1 1
C C16 0.8360(4) 0.1020(3) 0.92869(17) 0.0333(9) Uani d . 1 1
C C17 0.8108(4) 0.1312(3) 0.99722(17) 0.0373(10) Uani d . 1 1
H H17 0.7701 0.2010 0.9984 0.045 Uiso calc R 1 1
C C18 0.9513(4) 0.1347(3) 1.03028(17) 0.0382(10) Uani d . 1 1
H H18 1.0016 0.1944 1.0129 0.046 Uiso calc R 1 1
C C19 0.9569(5) 0.1447(3) 1.1010(2) 0.0493(12) Uani d . 1 1
C C20 1.1526(5) 0.0526(4) 1.06892(19) 0.0508(12) Uani d . 1 1
H H20A 1.1940 -0.0137 1.0798 0.061 Uiso calc R 1 1
H H20B 1.2250 0.0998 1.0551 0.061 Uiso calc R 1 1
C C21 1.0407(4) 0.0397(3) 1.01841(17) 0.0380(10) Uani d . 1 1
H H21 0.9859 -0.0222 1.0285 0.046 Uiso calc R 1 1
C C22 0.7088(4) 0.0558(3) 1.02781(18) 0.0376(10) Uani d . 1 1
C C23 0.7037(4) -0.0481(3) 1.00894(19) 0.0425(10) Uani d . 1 1
H H23 0.7621 -0.0718 0.9771 0.051 Uiso calc R 1 1
C C24 0.6120(5) -0.1156(3) 1.03751(19) 0.0415(11) Uani d . 1 1
C C25 0.5238(4) -0.0815(3) 1.08588(18) 0.0395(10) Uani d . 1 1
C C26 0.5260(4) 0.0226(3) 1.10325(18) 0.0380(10) Uani d . 1 1
C C27 0.6187(4) 0.0907(3) 1.07381(18) 0.0408(10) Uani d . 1 1
H H27 0.6197 0.1604 1.0854 0.049 Uiso calc R 1 1
C C28 0.6889(5) -0.2543(3) 0.9721(2) 0.0652(15) Uani d . 1 1
H H28A 0.6730 -0.2146 0.9344 0.098 Uiso calc R 1 1
H H28B 0.6709 -0.3264 0.9638 0.098 Uiso calc R 1 1
H H28C 0.7837 -0.2459 0.9852 0.098 Uiso calc R 1 1
C C29 0.4876(6) -0.2235(4) 1.1542(3) 0.0791(18) Uani d . 1 1
H H29A 0.5529 -0.2659 1.1316 0.119 Uiso calc R 1 1
H H29B 0.4149 -0.2665 1.1709 0.119 Uiso calc R 1 1
H H29C 0.5343 -0.1886 1.1881 0.119 Uiso calc R 1 1
C C30 0.4447(5) 0.1544(4) 1.1727(2) 0.0624(14) Uani d . 1 1
H H30A 0.5374 0.1668 1.1877 0.094 Uiso calc R 1 1
H H30B 0.3800 0.1632 1.2068 0.094 Uiso calc R 1 1
H H30C 0.4233 0.2029 1.1397 0.094 Uiso calc R 1 1
H H1 1.181(4) 0.134(3) 0.8961(8) 0.034(11) Uiso d D 1 1

loop_
_atom_site_aniso_label
_atom_site_aniso_U_11
_atom_site_aniso_U_22
_atom_site_aniso_U_33
_atom_site_aniso_U_12
_atom_site_aniso_U_13
_atom_site_aniso_U_23
O1 0.074(2) 0.065(2) 0.0459(18) -0.0055(19) -0.0023(17) 0.0037(17)
O2 0.051(2) 0.107(3) 0.0417(19) 0.0120(19) -0.0044(15) -0.0175(18)
O3 0.0455(19) 0.078(2) 0.0483(17) 0.0075(16) -0.0163(16) -0.0041(17)
O4 0.068(2) 0.069(2) 0.0390(17) 0.0026(18) -0.0069(16) -0.0055(16)
O5 0.082(3) 0.063(2) 0.0452(19) 0.003(2) 0.0101(18) -0.0183(17)
O6 0.063(2) 0.0339(17) 0.065(2) -0.0061(15) 0.0148(18) -0.0082(15)
O7 0.047(2) 0.0513(19) 0.0613(19) -0.0114(16) 0.0073(16) 0.0073(16)
O8 0.0394(18) 0.0526(19) 0.0410(16) 0.0017(15) 0.0101(14) -0.0049(14)
N1 0.042(2) 0.044(2) 0.045(2) -0.0039(18) 0.0038(18) -0.0020(19)
C1 0.094(5) 0.108(5) 0.060(3) -0.016(4) -0.017(3) 0.025(3)
C2 0.034(3) 0.055(3) 0.048(3) -0.008(2) 0.004(2) -0.006(2)
C3 0.057(3) 0.077(4) 0.055(3) -0.005(3) 0.000(3) -0.020(3)
C4 0.066(4) 0.074(4) 0.098(5) 0.005(3) -0.006(4) -0.041(4)
C5 0.082(4) 0.056(3) 0.090(4) 0.021(3) -0.005(4) -0.015(3)
C6 0.049(3) 0.068(4) 0.065(3) 0.007(3) -0.007(3) 0.000(3)
C7 0.034(2) 0.055(3) 0.042(2) -0.003(2) -0.003(2) -0.005(2)
C8 0.036(3) 0.063(3) 0.045(2) -0.007(2) -0.004(2) -0.011(2)
C9 0.034(2) 0.036(2) 0.045(2) -0.0021(19) -0.0015(19) -0.007(2)
C10 0.031(2) 0.034(2) 0.035(2) -0.0017(19) 0.0006(18) 0.0000(18)
C11 0.032(2) 0.059(3) 0.036(2) 0.005(2) -0.002(2) -0.009(2)
C12 0.042(3) 0.060(3) 0.035(2) 0.000(2) 0.001(2) -0.006(2)
C13 0.051(3) 0.110(5) 0.047(3) 0.007(3) -0.013(3) -0.014(3)
C14 0.034(2) 0.043(3) 0.042(2) -0.001(2) -0.008(2) 0.003(2)
C15 0.035(2) 0.041(2) 0.041(2) 0.0063(19) 0.000(2) 0.002(2)
C16 0.039(2) 0.029(2) 0.032(2) -0.0042(19) 0.0016(19) 0.0005(18)
C17 0.043(3) 0.031(2) 0.038(2) 0.0038(19) 0.0060(19) 0.0030(18)
C18 0.047(3) 0.032(2) 0.036(2) -0.005(2) 0.003(2) 0.0012(19)
C19 0.063(3) 0.040(3) 0.045(3) -0.013(2) 0.000(3) -0.005(2)
C20 0.057(3) 0.055(3) 0.040(2) 0.002(2) -0.002(2) -0.003(2)
C21 0.044(2) 0.036(2) 0.034(2) -0.0007(19) -0.003(2) 0.002(2)
C22 0.041(2) 0.033(2) 0.038(2) -0.0031(19) 0.003(2) -0.003(2)
C23 0.047(3) 0.036(2) 0.045(2) 0.002(2) 0.012(2) -0.002(2)
C24 0.042(3) 0.032(2) 0.051(3) -0.005(2) -0.005(2) -0.001(2)
C25 0.035(2) 0.043(3) 0.040(2) -0.006(2) 0.000(2) 0.002(2)
C26 0.035(2) 0.043(2) 0.036(2) 0.000(2) 0.003(2) -0.002(2)
C27 0.044(3) 0.035(2) 0.043(2) 0.004(2) 0.001(2) -0.002(2)
C28 0.086(4) 0.037(3) 0.073(4) -0.004(3) 0.020(3) -0.017(2)
C29 0.085(4) 0.065(4) 0.088(4) 0.004(3) 0.018(4) 0.029(3)
C30 0.068(4) 0.052(3) 0.067(3) 0.001(3) 0.020(3) -0.009(3)

loop_
_atom_type_symbol
_atom_type_description
_atom_type_scat_dispersion_real
_atom_type_scat_dispersion_imag
_atom_type_scat_source
C C 0.0033 0.0000 'International Tables Vol C Tables 4.2.6.8 and 6.1.1.4'
H H 0.0000 0.0000 'International Tables Vol C Tables 4.2.6.8 and 6.1.1.4'
N N 0.0061 0.0000 'International Tables Vol C Tables 4.2.6.8 and 6.1.1.4'
O O 0.0106 0.0000 'International Tables Vol C Tables 4.2.6.8 and 6.1.1.4'

loop_
_geom_angle_atom_site_label_1
_geom_angle_atom_site_label_2
_geom_angle_atom_site_label_3
_geom_angle
C2 O1 C1 117.9(4)
C12 O2 C13 105.1(3)
C14 O3 C13 105.0(3)
C19 O4 C20 110.6(3)
C24 O6 C28 116.1(3)
C25 O7 C29 114.6(3)
C26 O8 C30 117.3(3)
C9 N1 C8 114.4(3)
C9 N1 H1 109(2)
C8 N1 H1 102(2)
O1 C1 H1A 109.5
O1 C1 H1B 109.5
H1A C1 H1B 109.5
O1 C1 H1C 109.5
H1A C1 H1C 109.5
H1B C1 H1C 109.5
O1 C2 C7 114.3(4)
O1 C2 C3 124.3(4)
C7 C2 C3 121.4(5)
C4 C3 C2 119.0(5)
C4 C3 H3 120.5
C2 C3 H3 120.5
C5 C4 C3 121.2(5)
C5 C4 H4 119.4
C3 C4 H4 119.4
C4 C5 C6 118.9(5)
C4 C5 H5 120.6
C6 C5 H5 120.6
C7 C6 C5 122.3(5)
C7 C6 H6 118.8
C5 C6 H6 118.8
C6 C7 C2 117.2(4)
C6 C7 C8 122.2(4)
C2 C7 C8 120.6(4)
N1 C8 C7 115.6(3)
N1 C8 H8A 108.4
C7 C8 H8A 108.4
N1 C8 H8B 108.4
C7 C8 H8B 108.4
H8A C8 H8B 107.4
N1 C9 C10 110.6(3)
N1 C9 C21 110.4(3)
C10 C9 C21 109.5(3)
N1 C9 H9 108.8
C10 C9 H9 108.8
C21 C9 H9 108.8
C16 C10 C11 119.8(4)
C16 C10 C9 124.3(3)
C11 C10 C9 116.0(3)
C12 C11 C10 118.0(4)
C12 C11 H11 121.0
C10 C11 H11 121.0
C11 C12 C14 122.3(4)
C11 C12 O2 127.7(4)
C14 C12 O2 110.0(4)
O2 C13 O3 108.5(4)
O2 C13 H13A 110.0
O3 C13 H13A 110.0
O2 C13 H13B 110.0
O3 C13 H13B 110.0
H13A C13 H13B 108.4
C15 C14 C12 121.7(4)
C15 C14 O3 128.5(4)
C12 C14 O3 109.8(4)
C14 C15 C16 118.0(4)
C14 C15 H15 121.0
C16 C15 H15 121.0
C10 C16 C15 120.2(3)
C10 C16 C17 122.8(3)
C15 C16 C17 116.7(3)
C16 C17 C18 107.8(3)
C16 C17 C22 110.6(3)
C18 C17 C22 113.2(3)
C16 C17 H17 108.4
C18 C17 H17 108.4
C22 C17 H17 108.4
C19 C18 C21 102.4(3)
C19 C18 C17 119.5(4)
C21 C18 C17 113.8(3)
C19 C18 H18 106.8
C21 C18 H18 106.8
C17 C18 H18 106.8
O5 C19 O4 121.5(4)
O5 C19 C18 130.5(5)
O4 C19 C18 108.0(4)
O4 C20 C21 102.9(3)
O4 C20 H20A 111.2
C21 C20 H20A 111.2
O4 C20 H20B 111.2
C21 C20 H20B 111.2
H20A C20 H20B 109.1
C18 C21 C9 110.7(3)
C18 C21 C20 101.3(3)
C9 C21 C20 119.4(3)
C18 C21 H21 108.3
C9 C21 H21 108.3
C20 C21 H21 108.3
C27 C22 C23 119.5(4)
C27 C22 C17 119.8(4)
C23 C22 C17 120.7(4)
C24 C23 C22 120.0(4)
C24 C23 H23 120.0
C22 C23 H23 120.0
O6 C24 C23 123.5(4)
O6 C24 C25 115.6(4)
C23 C24 C25 120.9(4)
O7 C25 C26 120.3(4)
O7 C25 C24 120.4(4)
C26 C25 C24 119.1(4)
O8 C26 C25 115.9(4)
O8 C26 C27 124.4(4)
C25 C26 C27 119.7(4)
C22 C27 C26 120.8(4)
C22 C27 H27 119.6
C26 C27 H27 119.6
O6 C28 H28A 109.5
O6 C28 H28B 109.5
H28A C28 H28B 109.5
O6 C28 H28C 109.5
H28A C28 H28C 109.5
H28B C28 H28C 109.5
O7 C29 H29A 109.5
O7 C29 H29B 109.5
H29A C29 H29B 109.5
O7 C29 H29C 109.5
H29A C29 H29C 109.5
H29B C29 H29C 109.5
O8 C30 H30A 109.5
O8 C30 H30B 109.5
H30A C30 H30B 109.5
O8 C30 H30C 109.5
H30A C30 H30C 109.5
H30B C30 H30C 109.5

loop_
_geom_bond_atom_site_label_1
_geom_bond_atom_site_label_2
_geom_bond_distance
O1 C2 1.367(5)
O1 C1 1.429(5)
O2 C12 1.381(5)
O2 C13 1.421(5)
O3 C14 1.381(5)
O3 C13 1.427(5)
O4 C19 1.375(6)
O4 C20 1.456(5)
O5 C19 1.200(5)
O6 C24 1.378(4)
O6 C28 1.428(5)
O7 C25 1.372(5)
O7 C29 1.429(5)
O8 C26 1.355(4)
O8 C30 1.431(5)
N1 C9 1.471(5)
N1 C8 1.477(5)
N1 H1 0.907(10)
C1 H1A 0.9600
C1 H1B 0.9600
C1 H1C 0.9600
C2 C7 1.382(6)
C2 C3 1.383(6)
C3 C4 1.375(7)
C3 H3 0.9300
C4 C5 1.351(7)
C4 H4 0.9300
C5 C6 1.380(7)
C5 H5 0.9300
C6 C7 1.375(6)
C6 H6 0.9300
C7 C8 1.512(6)
C8 H8A 0.9700
C8 H8B 0.9700
C9 C10 1.513(5)
C9 C21 1.522(5)
C9 H9 0.9800
C10 C16 1.398(5)
C10 C11 1.408(5)
C11 C12 1.356(5)
C11 H11 0.9300
C12 C14 1.373(6)
C13 H13A 0.9700
C13 H13B 0.9700
C14 C15 1.352(5)
C15 C16 1.412(5)
C15 H15 0.9300
C16 C17 1.522(5)
C17 C18 1.524(5)
C17 C22 1.525(5)
C17 H17 0.9800
C18 C19 1.509(5)
C18 C21 1.516(5)
C18 H18 0.9800
C20 C21 1.528(5)
C20 H20A 0.9700
C20 H20B 0.9700
C21 H21 0.9800
C22 C27 1.381(6)
C22 C23 1.397(5)
C23 C24 1.378(6)
C23 H23 0.9300
C24 C25 1.402(5)
C25 C26 1.390(5)
C26 C27 1.398(6)
C27 H27 0.9300
C28 H28A 0.9600
C28 H28B 0.9600
C28 H28C 0.9600
C29 H29A 0.9600
C29 H29B 0.9600
C29 H29C 0.9600
C30 H30A 0.9600
C30 H30B 0.9600
C30 H30C 0.9600

loop_
_geom_hbond_atom_site_label_D
_geom_hbond_atom_site_label_H
_geom_hbond_atom_site_label_A
_geom_hbond_site_symmetry_A
_geom_hbond_distance_DH
_geom_hbond_distance_HA
_geom_hbond_distance_DA
_geom_hbond_angle_DHA
N1 H1 O1 . 0.907(10) 2.28(3) 2.947(5) 130(3)
C3 H3 O4 2_754 0.93 2.50 3.321(6) 147.4

loop_
_geom_torsion_atom_site_label_1
_geom_torsion_atom_site_label_2
_geom_torsion_atom_site_label_3
_geom_torsion_atom_site_label_4
_geom_torsion
C1 O1 C2 C7 176.6(4)
C1 O1 C2 C3 -3.6(7)
O1 C2 C3 C4 -179.4(5)
C7 C2 C3 C4 0.5(7)
C2 C3 C4 C5 -1.1(9)
C3 C4 C5 C6 1.1(9)
C4 C5 C6 C7 -0.6(9)
C5 C6 C7 C2 0.0(7)
C5 C6 C7 C8 -179.9(5)
O1 C2 C7 C6 179.9(4)
C3 C2 C7 C6 0.0(6)
O1 C2 C7 C8 -0.2(6)
C3 C2 C7 C8 180.0(4)
C9 N1 C8 C7 58.7(5)
C6 C7 C8 N1 -116.0(5)
C2 C7 C8 N1 64.0(5)
C8 N1 C9 C10 -137.2(3)
C8 N1 C9 C21 101.5(4)
N1 C9 C10 C16 -102.6(4)
C21 C9 C10 C16 19.2(5)
N1 C9 C10 C11 77.3(4)
C21 C9 C10 C11 -160.8(4)
C16 C10 C11 C12 -1.3(6)
C9 C10 C11 C12 178.8(4)
C10 C11 C12 C14 2.3(7)
C10 C11 C12 O2 -179.0(4)
C13 O2 C12 C11 173.7(5)
C13 O2 C12 C14 -7.5(5)
C12 O2 C13 O3 12.4(5)
C14 O3 C13 O2 -12.6(5)
C11 C12 C14 C15 -1.4(7)
O2 C12 C14 C15 179.6(4)
C11 C12 C14 O3 178.6(4)
O2 C12 C14 O3 -0.4(5)
C13 O3 C14 C15 -172.0(5)
C13 O3 C14 C12 8.0(5)
C12 C14 C15 C16 -0.5(6)
O3 C14 C15 C16 179.5(4)
C11 C10 C16 C15 -0.6(6)
C9 C10 C16 C15 179.4(3)
C11 C10 C16 C17 173.6(4)
C9 C10 C16 C17 -6.4(6)
C14 C15 C16 C10 1.5(6)
C14 C15 C16 C17 -173.1(4)
C10 C16 C17 C18 19.9(5)
C15 C16 C17 C18 -165.7(3)
C10 C16 C17 C22 -104.3(4)
C15 C16 C17 C22 70.0(4)
C16 C17 C18 C19 -170.2(3)
C22 C17 C18 C19 -47.5(5)
C16 C17 C18 C21 -49.0(4)
C22 C17 C18 C21 73.7(4)
C20 O4 C19 O5 -178.7(4)
C20 O4 C19 C18 0.3(5)
C21 C18 C19 O5 -157.9(5)
C17 C18 C19 O5 -31.2(7)
C21 C18 C19 O4 23.3(4)
C17 C18 C19 O4 150.0(4)
C19 O4 C20 C21 -23.6(5)
C19 C18 C21 C9 -163.7(3)
C17 C18 C21 C9 66.0(4)
C19 C18 C21 C20 -36.0(4)
C17 C18 C21 C20 -166.4(3)
N1 C9 C21 C18 75.7(4)
C10 C9 C21 C18 -46.3(4)
N1 C9 C21 C20 -41.3(5)
C10 C9 C21 C20 -163.2(4)
O4 C20 C21 C18 36.5(4)
O4 C20 C21 C9 158.2(3)
C16 C17 C22 C27 -147.0(4)
C18 C17 C22 C27 91.9(5)
C16 C17 C22 C23 31.8(5)
C18 C17 C22 C23 -89.4(5)
C27 C22 C23 C24 -1.9(6)
C17 C22 C23 C24 179.3(4)
C28 O6 C24 C23 1.8(6)
C28 O6 C24 C25 -179.2(4)
C22 C23 C24 O6 178.5(4)
C22 C23 C24 C25 -0.5(6)
C29 O7 C25 C26 -110.3(5)
C29 O7 C25 C24 74.8(5)
O6 C24 C25 O7 -1.7(5)
C23 C24 C25 O7 177.4(4)
O6 C24 C25 C26 -176.6(4)
C23 C24 C25 C26 2.5(6)
C30 O8 C26 C25 173.3(4)
C30 O8 C26 C27 -6.8(6)
O7 C25 C26 O8 2.9(6)
C24 C25 C26 O8 177.8(3)
O7 C25 C26 C27 -177.0(4)
C24 C25 C26 C27 -2.1(6)
C23 C22 C27 C26 2.3(6)
C17 C22 C27 C26 -178.9(4)
O8 C26 C27 C22 179.8(4)
C25 C26 C27 C22 -0.3(6)

loop_
_cod_related_entry_id
_cod_related_entry_database
_cod_related_entry_code
1 ChemSpider 30657907
